data_7121273
loop_
_publ_author_name
'Yuan, Zaifeng'
'Li, Na'
'Zhu, Chunyu'
'Xia, Chengfeng'

_publ_section_title
;
 Copper-catalyzed synthesis of \a-amino nitriles through methyl transfer
 from DMF to aromatic amines.
;
_journal_issue 23
_journal_name_full 'Chemical communications (Cambridge, England)'
_journal_page_first 2854
_journal_page_last 2857
_journal_paper_doi 10.1039/c8cc00485d
_journal_volume 54
_journal_year 2018
_chemical_formula_moiety 'C12 H12 N2 O'
_chemical_formula_sum 'C12 H12 N2 O'
_chemical_formula_weight 200.24
_space_group_crystal_system monoclinic
_space_group_IT_number 14
_space_group_name_Hall '-P 2yn'
_space_group_name_H-M_alt 'P 1 21/n 1'
_symmetry_space_group_name_Hall '-P 2yn'
_symmetry_space_group_name_H-M 'P 1 21/n 1'
_atom_sites_solution_hydrogens geom
_atom_sites_solution_primary direct
_atom_sites_solution_secondary difmap
_audit_creation_method SHELXL-2014/7
_audit_update_record
;
2018-01-19 deposited with the CCDC.
2018-02-13 downloaded from the CCDC.
;
_cell_angle_alpha 90
_cell_angle_beta 99.787(2)
_cell_angle_gamma 90
_cell_formula_units_Z 4
_cell_length_a 10.4481(12)
_cell_length_b 7.0131(8)
_cell_length_c 13.7142(16)
_cell_measurement_reflns_used 7425
_cell_measurement_temperature 100(2)
_cell_measurement_theta_max 30.88
_cell_measurement_theta_min 2.27
_cell_volume 990.3(2)
_computing_cell_refinement 'Bruker SAINT'
_computing_data_collection 'Bruker APEX2'
_computing_data_reduction 'Bruker SAINT'
_computing_molecular_graphics 'Bruker SHELXTL'
_computing_publication_material 'Bruker SHELXTL'
_computing_structure_refinement 'SHELXL-2014 (Sheldrick 2014)'
_computing_structure_solution 'SHELXS-97 (Sheldrick 2008)'
_diffrn_ambient_temperature 100(2)
_diffrn_measured_fraction_theta_full 0.998
_diffrn_measured_fraction_theta_max 0.936
_diffrn_measurement_device_type 'Bruker APEX-II CCD'
_diffrn_measurement_method '\f and \w scans'
_diffrn_radiation_type MoK\a
_diffrn_radiation_wavelength 0.71073
_diffrn_reflns_av_R_equivalents 0.0230
_diffrn_reflns_av_unetI/netI 0.0204
_diffrn_reflns_Laue_measured_fraction_full 0.998
_diffrn_reflns_Laue_measured_fraction_max 0.936
_diffrn_reflns_limit_h_max 14
_diffrn_reflns_limit_h_min -14
_diffrn_reflns_limit_k_max 8
_diffrn_reflns_limit_k_min -9
_diffrn_reflns_limit_l_max 19
_diffrn_reflns_limit_l_min -18
_diffrn_reflns_number 10505
_diffrn_reflns_point_group_measured_fraction_full 0.998
_diffrn_reflns_point_group_measured_fraction_max 0.936
_diffrn_reflns_theta_full 25.242
_diffrn_reflns_theta_max 30.988
_diffrn_reflns_theta_min 2.274
_diffrn_source 'fine-focus sealed tube'
_exptl_absorpt_coefficient_mu 0.088
_exptl_absorpt_correction_type multi-scan
_exptl_absorpt_process_details sadabs
_exptl_crystal_colour colourless
_exptl_crystal_density_diffrn 1.343
_exptl_crystal_description block
_exptl_crystal_F_000 424
_exptl_crystal_size_max 1.150
_exptl_crystal_size_mid 1.050
_exptl_crystal_size_min 0.340
_exptl_transmission_factor_max 0.4335
_exptl_transmission_factor_min 0.3956
_refine_diff_density_max 0.440
_refine_diff_density_min -0.235
_refine_diff_density_rms 0.060
_refine_ls_extinction_coef 0.076(6)
_refine_ls_extinction_expression Fc^*^=kFc[1+0.001xFc^2^\l^3^/sin(2\q)]^-1/4^
_refine_ls_extinction_method 'SHELXL-2014/7 (Sheldrick 2014'
_refine_ls_goodness_of_fit_ref 1.094
_refine_ls_hydrogen_treatment constr
_refine_ls_matrix_type full
_refine_ls_number_parameters 137
_refine_ls_number_reflns 2948
_refine_ls_number_restraints 0
_refine_ls_restrained_S_all 1.094
_refine_ls_R_factor_all 0.0397
_refine_ls_R_factor_gt 0.0370
_refine_ls_shift/su_max 0.001
_refine_ls_shift/su_mean 0.000
_refine_ls_structure_factor_coef Fsqd
_refine_ls_weighting_details 'w=1/[\s^2^(Fo^2^)+(0.0555P)^2^+0.2717P] where P=(Fo^2^+2Fc^2^)/3'
_refine_ls_weighting_scheme calc
_refine_ls_wR_factor_gt 0.1014
_refine_ls_wR_factor_ref 0.1038
_reflns_Friedel_coverage 0.000
_reflns_number_gt 2724
_reflns_number_total 2948
_reflns_threshold_expression 'I > 2\s(I)'
_cod_data_source_file c8cc00485d2.cif
_cod_data_source_block mo_xcf4085_0m
_cod_depositor_comments 'Adding full bibliography for 7121273.cif.'
_cod_database_code 7121273
_shelx_shelxl_version_number 2014/7
_shelx_space_group_comment
;
The symmetry employed for this shelxl refinement is uniquely defined
by the following loop, which should always be used as a source of
symmetry information in preference to the above space-group names.
They are only intended as comments.
;
_shelx_estimated_absorpt_t_min 0.906
_shelx_estimated_absorpt_t_max 0.971

loop_
_space_group_symop_operation_xyz
'x, y, z'
'-x+1/2, y+1/2, -z+1/2'
'-x, -y, -z'
'x-1/2, -y-1/2, z-1/2'

loop_
_atom_site_label
_atom_site_type_symbol
_atom_site_fract_x
_atom_site_fract_y
_atom_site_fract_z
_atom_site_U_iso_or_equiv
_atom_site_adp_type
_atom_site_occupancy
_atom_site_site_symmetry_order
_atom_site_calc_flag
_atom_site_refinement_flags_posn
_atom_site_refinement_flags_adp
O1 O 0.54019(6) 0.25024(10) 0.55026(4) 0.01811(15) Uani 1 1 d . .
N1 N -0.12705(8) 0.25956(14) 0.37847(7) 0.0284(2) Uani 1 1 d . .
N2 N 0.18853(6) 0.18315(10) 0.35918(5) 0.01098(15) Uani 1 1 d . .
C1 C -0.04213(8) 0.22397(13) 0.33843(7) 0.01749(18) Uani 1 1 d . .
C2 C 0.06763(7) 0.17644(12) 0.28812(6) 0.01330(16) Uani 1 1 d . .
H12 H 0.0553 0.0473 0.2589 0.016 Uiso 1 1 calc R U
H11 H 0.0716 0.2685 0.2340 0.016 Uiso 1 1 calc R U
C3 C 0.30463(7) 0.19107(11) 0.32190(5) 0.00985(15) Uani 1 1 d . .
C4 C 0.42439(7) 0.21465(11) 0.38742(5) 0.01036(15) Uani 1 1 d . .
C5 C 0.54096(7) 0.20084(11) 0.35030(6) 0.01223(16) Uani 1 1 d . .
H6 H 0.6210 0.2102 0.3948 0.015 Uiso 1 1 calc R U
C6 C 0.54259(8) 0.17381(12) 0.25035(6) 0.01377(17) Uani 1 1 d . .
H1 H 0.6225 0.1633 0.2265 0.017 Uiso 1 1 calc R U
C7 C 0.19159(7) 0.07562(11) 0.45223(5) 0.01229(16) Uani 1 1 d . .
H10 H 0.2616 -0.0209 0.4586 0.015 Uiso 1 1 calc R U
H9 H 0.1081 0.0078 0.4503 0.015 Uiso 1 1 calc R U
C8 C 0.21468(8) 0.20790(12) 0.54187(6) 0.01485(17) Uani 1 1 d . .
H3 H 0.2419 0.1320 0.6027 0.018 Uiso 1 1 calc R U
H2 H 0.1330 0.2747 0.5480 0.018 Uiso 1 1 calc R U
C9 C 0.32041(8) 0.35496(12) 0.53084(6) 0.01407(16) Uani 1 1 d . .
H8 H 0.2825 0.4552 0.4838 0.017 Uiso 1 1 calc R U
H7 H 0.3503 0.4164 0.5957 0.017 Uiso 1 1 calc R U
C10 C 0.43581(8) 0.26731(11) 0.49437(5) 0.01198(16) Uani 1 1 d . .
C11 C 0.42428(8) 0.16226(12) 0.18528(6) 0.01353(16) Uani 1 1 d . .
H4 H 0.4241 0.1487 0.1163 0.016 Uiso 1 1 calc R U
C12 C 0.30698(8) 0.17032(11) 0.22002(5) 0.01196(16) Uani 1 1 d . .
H5 H 0.2276 0.1618 0.1747 0.014 Uiso 1 1 calc R U

loop_
_atom_site_aniso_label
_atom_site_aniso_U_11
_atom_site_aniso_U_22
_atom_site_aniso_U_33
_atom_site_aniso_U_23
_atom_site_aniso_U_13
_atom_site_aniso_U_12
O1 0.0140(3) 0.0262(3) 0.0125(3) -0.0004(2) -0.0022(2) -0.0005(2)
N1 0.0166(4) 0.0330(5) 0.0376(5) 0.0117(4) 0.0103(3) 0.0034(3)
N2 0.0085(3) 0.0151(3) 0.0091(3) 0.0014(2) 0.0009(2) -0.0005(2)
C1 0.0115(3) 0.0188(4) 0.0214(4) 0.0060(3) 0.0009(3) -0.0012(3)
C2 0.0105(3) 0.0150(4) 0.0134(3) 0.0002(3) -0.0005(2) -0.0006(3)
C3 0.0100(3) 0.0094(3) 0.0100(3) 0.0005(2) 0.0015(2) 0.0003(2)
C4 0.0108(3) 0.0107(3) 0.0094(3) 0.0003(2) 0.0009(2) -0.0001(2)
C5 0.0107(3) 0.0124(3) 0.0134(3) 0.0011(3) 0.0014(2) 0.0005(3)
C6 0.0137(3) 0.0139(4) 0.0149(3) 0.0008(3) 0.0058(3) 0.0010(3)
C7 0.0130(3) 0.0138(4) 0.0102(3) 0.0020(3) 0.0024(2) -0.0007(3)
C8 0.0154(4) 0.0188(4) 0.0111(3) -0.0012(3) 0.0044(3) -0.0008(3)
C9 0.0151(3) 0.0152(4) 0.0120(3) -0.0029(3) 0.0024(3) 0.0002(3)
C10 0.0127(3) 0.0124(3) 0.0105(3) 0.0002(2) 0.0011(3) -0.0016(3)
C11 0.0171(4) 0.0133(4) 0.0108(3) -0.0002(3) 0.0041(3) 0.0004(3)
C12 0.0134(3) 0.0124(3) 0.0096(3) -0.0004(2) 0.0007(2) -0.0001(3)

loop_
_atom_type_symbol
_atom_type_description
_atom_type_scat_dispersion_real
_atom_type_scat_dispersion_imag
_atom_type_scat_source
C C 0.0033 0.0016 'International Tables Vol C Tables 4.2.6.8 and 6.1.1.4'
H H 0.0000 0.0000 'International Tables Vol C Tables 4.2.6.8 and 6.1.1.4'
N N 0.0061 0.0033 'International Tables Vol C Tables 4.2.6.8 and 6.1.1.4'
O O 0.0106 0.0060 'International Tables Vol C Tables 4.2.6.8 and 6.1.1.4'

loop_
_geom_angle_atom_site_label_1
_geom_angle_atom_site_label_2
_geom_angle_atom_site_label_3
_geom_angle
C3 N2 C2 117.67(6)
C3 N2 C7 116.37(6)
C2 N2 C7 116.71(6)
N1 C1 C2 179.21(10)
N2 C2 C1 109.53(7)
N2 C2 H12 109.8
C1 C2 H12 109.8
N2 C2 H11 109.8
C1 C2 H11 109.8
H12 C2 H11 108.2
N2 C3 C12 121.46(7)
N2 C3 C4 120.00(6)
C12 C3 C4 118.51(7)
C5 C4 C3 119.26(7)
C5 C4 C10 116.33(7)
C3 C4 C10 124.28(7)
C6 C5 C4 121.74(7)
C6 C5 H6 119.1
C4 C5 H6 119.1
C5 C6 C11 118.73(7)
C5 C6 H1 120.6
C11 C6 H1 120.6
N2 C7 C8 111.26(7)
N2 C7 H10 109.4
C8 C7 H10 109.4
N2 C7 H9 109.4
C8 C7 H9 109.4
H10 C7 H9 108.0
C7 C8 C9 110.26(6)
C7 C8 H3 109.6
C9 C8 H3 109.6
C7 C8 H2 109.6
C9 C8 H2 109.6
H3 C8 H2 108.1
C10 C9 C8 112.74(7)
C10 C9 H8 109.0
C8 C9 H8 109.0
C10 C9 H7 109.0
C8 C9 H7 109.0
H8 C9 H7 107.8
O1 C10 C4 120.13(7)
O1 C10 C9 120.45(7)
C4 C10 C9 119.27(6)
C12 C11 C6 120.95(7)
C12 C11 H4 119.5
C6 C11 H4 119.5
C11 C12 C3 120.61(7)
C11 C12 H5 119.7
C3 C12 H5 119.7

loop_
_geom_bond_atom_site_label_1
_geom_bond_atom_site_label_2
_geom_bond_distance
O1 C10 1.2276(10)
N1 C1 1.1475(12)
N2 C3 1.3953(9)
N2 C2 1.4591(10)
N2 C7 1.4779(9)
C1 C2 1.4735(12)
C2 H12 0.9900
C2 H11 0.9900
C3 C12 1.4092(10)
C3 C4 1.4206(10)
C4 C5 1.4010(10)
C4 C10 1.4975(11)
C5 C6 1.3868(11)
C5 H6 0.9500
C6 C11 1.3986(11)
C6 H1 0.9500
C7 C8 1.5262(11)
C7 H10 0.9900
C7 H9 0.9900
C8 C9 1.5374(12)
C8 H3 0.9900
C8 H2 0.9900
C9 C10 1.5122(11)
C9 H8 0.9900
C9 H7 0.9900
C11 C12 1.3895(11)
C11 H4 0.9500
C12 H5 0.9500

loop_
_geom_hbond_atom_site_label_D
_geom_hbond_atom_site_label_H
_geom_hbond_atom_site_label_A
_geom_hbond_distance_DH
_geom_hbond_distance_HA
_geom_hbond_distance_DA
_geom_hbond_angle_DHA
_geom_hbond_site_symmetry_A
C12 H5 O1 0.95 2.45 3.3607(10) 161.1 4_565
C7 H10 O1 0.99 2.64 3.6207(10) 170.5 3_656
C2 H11 O1 0.99 2.49 3.2665(11) 135.2 4_565
C12 H5 O1 0.95 2.45 3.3607(10) 161.1 4_565
C2 H11 O1 0.99 2.49 3.2665(11) 135.2 4_565
C2 H11 O1 0.99 2.49 3.2665(11) 135.2 4_565
C12 H5 O1 0.95 2.45 3.3607(10) 161.1 4_565
C2 H11 O1 0.99 2.49 3.2665(11) 135.2 4_565
C7 H10 O1 0.99 2.64 3.6207(10) 170.5 3_656
C12 H5 O1 0.95 2.45 3.3607(10) 161.1 4_565

loop_
_geom_torsion_atom_site_label_1
_geom_torsion_atom_site_label_2
_geom_torsion_atom_site_label_3
_geom_torsion_atom_site_label_4
_geom_torsion
C3 N2 C2 C1 -163.82(7)
C7 N2 C2 C1 50.57(9)
C2 N2 C3 C12 -7.48(11)
C7 N2 C3 C12 138.25(7)
C2 N2 C3 C4 174.49(7)
C7 N2 C3 C4 -39.78(10)
N2 C3 C4 C5 172.86(7)
C12 C3 C4 C5 -5.23(11)
N2 C3 C4 C10 -11.52(11)
C12 C3 C4 C10 170.39(7)
C3 C4 C5 C6 3.14(12)
C10 C4 C5 C6 -172.81(7)
C4 C5 C6 C11 0.70(12)
C3 N2 C7 C8 95.61(8)
C2 N2 C7 C8 -118.33(7)
N2 C7 C8 C9 -42.71(9)
C7 C8 C9 C10 -44.08(9)
C5 C4 C10 O1 -17.97(11)
C3 C4 C10 O1 166.30(8)
C5 C4 C10 C9 157.58(7)
C3 C4 C10 C9 -18.16(11)
C8 C9 C10 O1 -108.64(9)
C8 C9 C10 C4 75.83(9)
C5 C6 C11 C12 -2.42(12)
C6 C11 C12 C3 0.23(12)
N2 C3 C12 C11 -174.46(7)
C4 C3 C12 C11 3.61(11)
